data_8105545
loop_
_publ_author_name
'Songhua, Chen'
'Jien, Yang'

_publ_section_title
;
 Crystal structure of
 2-bromo-7-(4-(dimethylamino)phenyl)-10-methylacridin-9 (10H)-one,
 C22H19BrN2O
;
_journal_issue 1
_journal_name_full 'Zeitschrift f\"ur Kristallographie - New Crystal Structures'
_journal_page_first 71
_journal_page_last 72
_journal_paper_doi 10.1515/ncrs-2018-0180
_journal_volume 234
_journal_year 2018
_chemical_formula_sum 'C22 H19 Br N2 O'
_chemical_formula_weight 407.30
_space_group_crystal_system monoclinic
_space_group_IT_number 14
_space_group_name_Hall '-P 2yn'
_space_group_name_H-M_alt 'P 1 21/n 1'
_atom_sites_solution_hydrogens geom
_audit_creation_method SHELXL-2018/3
_cell_angle_alpha 90
_cell_angle_beta 95.78(3)
_cell_angle_gamma 90
_cell_formula_units_Z 4
_cell_length_a 8.0338(16)
_cell_length_b 9.0803(18)
_cell_length_c 24.281(5)
_cell_measurement_temperature 173(2)
_cell_volume 1762.3(6)
_computing_cell_refinement 'Rapid Auto [8]'
_computing_data_collection 'Rapid Auto [8]'
_computing_data_reduction 'Rapid Auto [8]'
_computing_molecular_graphics 'Olex2 ver 1.1'
_computing_publication_material 'SHELXL-2018/3 [10]'
_computing_structure_refinement 'SHELXL-2018/3 [0]'
_computing_structure_solution 'SHELXS-97 [9]'
_diffrn_ambient_temperature 173(2)
_diffrn_measured_fraction_theta_full 0.992
_diffrn_measured_fraction_theta_max 0.989
_diffrn_measurement_device_type 'Rigaku raxis Rapid IP Area Detector'
_diffrn_measurement_method '\w scans'
_diffrn_radiation_type CuK\a
_diffrn_radiation_wavelength 1.54178
_diffrn_reflns_av_R_equivalents 0.0724
_diffrn_reflns_av_unetI/netI 0.0825
_diffrn_reflns_Laue_measured_fraction_full 0.992
_diffrn_reflns_Laue_measured_fraction_max 0.989
_diffrn_reflns_limit_h_max 9
_diffrn_reflns_limit_h_min -9
_diffrn_reflns_limit_k_max 10
_diffrn_reflns_limit_k_min -6
_diffrn_reflns_limit_l_max 28
_diffrn_reflns_limit_l_min -29
_diffrn_reflns_number 10538
_diffrn_reflns_point_group_measured_fraction_full 0.992
_diffrn_reflns_point_group_measured_fraction_max 0.989
_diffrn_reflns_theta_full 67.679
_diffrn_reflns_theta_max 68.197
_diffrn_reflns_theta_min 3.659
_diffrn_source 'rotating anode'
_exptl_absorpt_coefficient_mu 3.278
_exptl_absorpt_correction_T_max 0.6403
_exptl_absorpt_correction_T_min 0.3641
_exptl_absorpt_correction_type numerical
_exptl_absorpt_process_details 'NUMABS by T. Higashi, June 3, 2003'
_exptl_crystal_colour yellow
_exptl_crystal_density_diffrn 1.535
_exptl_crystal_density_method 'not measured'
_exptl_crystal_description needle
_exptl_crystal_F_000 832
_exptl_crystal_size_max 0.280
_exptl_crystal_size_mid 0.270
_exptl_crystal_size_min 0.160
_refine_diff_density_max 0.574
_refine_diff_density_min -1.191
_refine_diff_density_rms 0.108
_refine_ls_extinction_coef .
_refine_ls_extinction_method none
_refine_ls_goodness_of_fit_ref 1.239
_refine_ls_hydrogen_treatment constr
_refine_ls_matrix_type full
_refine_ls_number_parameters 238
_refine_ls_number_reflns 3191
_refine_ls_number_restraints 0
_refine_ls_restrained_S_all 1.239
_refine_ls_R_factor_all 0.1124
_refine_ls_R_factor_gt 0.0871
_refine_ls_shift/su_max 0.000
_refine_ls_shift/su_mean 0.000
_refine_ls_structure_factor_coef Fsqd
_refine_ls_weighting_details 'w=1/[\s^2^(Fo^2^)+(0.0001P)^2^+8.3663P] where P=(Fo^2^+2Fc^2^)/3'
_refine_ls_weighting_scheme calc
_refine_ls_wR_factor_gt 0.1507
_refine_ls_wR_factor_ref 0.1595
_reflns_Friedel_coverage 0.000
_reflns_Friedel_fraction_full .
_reflns_Friedel_fraction_max .
_reflns_number_gt 2473
_reflns_number_total 3191
_reflns_threshold_expression 'I > 2\s(I)'
_cod_data_source_file suppl_ncrs-2018-0180_suppl.cif
_cod_data_source_block a
_cod_original_sg_symbol_H-M 'P 21/n'
_cod_database_code 8105545
_shelx_shelxl_version_number 2018/3
_shelx_space_group_comment
;
The symmetry employed for this shelxl refinement is uniquely defined
by the following loop, which should always be used as a source of
symmetry information in preference to the above space-group names.
They are only intended as comments.
;
_shelx_estimated_absorpt_t_min 0.461
_shelx_estimated_absorpt_t_max 0.622

loop_
_space_group_symop_operation_xyz
'x, y, z'
'-x+1/2, y+1/2, -z+1/2'
'-x, -y, -z'
'x-1/2, -y-1/2, z-1/2'

loop_
_atom_site_label
_atom_site_type_symbol
_atom_site_fract_x
_atom_site_fract_y
_atom_site_fract_z
_atom_site_U_iso_or_equiv
_atom_site_adp_type
_atom_site_occupancy
_atom_site_site_symmetry_order
_atom_site_calc_flag
_atom_site_refinement_flags_posn
_atom_site_refinement_flags_adp
_atom_site_refinement_flags_occupancy
_atom_site_disorder_assembly
_atom_site_disorder_group
Br1 Br 1.23583(11) 0.90232(9) 0.45257(3) 0.0455(3) Uani 1 1 d . . . . .
O1 O 0.7414(6) 0.7378(5) 0.57442(19) 0.0400(13) Uani 1 1 d . . . . .
N1 N 1.0834(6) 0.4050(6) 0.6071(2) 0.0263(12) Uani 1 1 d . . . . .
N2 N 0.1123(7) 0.4600(6) 0.8303(2) 0.0289(13) Uani 1 1 d . . . . .
C1 C 1.1854(9) 0.7441(8) 0.4991(3) 0.0309(16) Uani 1 1 d . . . . .
C2 C 1.3011(9) 0.6334(8) 0.5112(3) 0.0393(19) Uani 1 1 d . . . . .
H2 H 1.403613 0.634669 0.494768 0.047 Uiso 1 1 calc R U . . .
C3 C 1.2694(9) 0.5212(8) 0.5468(3) 0.0383(18) Uani 1 1 d . . . . .
H3 H 1.350509 0.446089 0.554888 0.046 Uiso 1 1 calc R U . . .
C4 C 1.1172(8) 0.5167(7) 0.5713(2) 0.0240(14) Uani 1 1 d . . . . .
C5 C 1.0035(8) 0.6337(7) 0.5594(2) 0.0226(14) Uani 1 1 d . . . . .
C6 C 1.0382(8) 0.7449(7) 0.5229(2) 0.0260(15) Uani 1 1 d . . . . .
H6 H 0.959389 0.821689 0.514527 0.031 Uiso 1 1 calc R U . . .
C7 C 0.8461(8) 0.6418(7) 0.5857(3) 0.0242(14) Uani 1 1 d . . . . .
C8 C 0.8286(8) 0.5293(6) 0.6287(2) 0.0195(13) Uani 1 1 d . . . . .
C9 C 0.9469(7) 0.4158(7) 0.6377(2) 0.0215(13) Uani 1 1 d . . . . .
C10 C 1.1916(9) 0.2771(8) 0.6129(3) 0.0371(18) Uani 1 1 d . . . . .
H10A H 1.241203 0.260060 0.578234 0.056 Uiso 1 1 calc R U . . .
H10B H 1.126091 0.190618 0.621661 0.056 Uiso 1 1 calc R U . . .
H10C H 1.280715 0.293982 0.642906 0.056 Uiso 1 1 calc R U . . .
C11 C 0.9252(8) 0.3134(7) 0.6805(2) 0.0252(15) Uani 1 1 d . . . . .
H11 H 1.002237 0.234762 0.687845 0.030 Uiso 1 1 calc R U . . .
C12 C 0.7915(8) 0.3287(7) 0.7115(3) 0.0255(15) Uani 1 1 d . . . . .
H12 H 0.780507 0.260240 0.740445 0.031 Uiso 1 1 calc R U . . .
C13 C 0.6706(7) 0.4403(6) 0.7024(2) 0.0195(13) Uani 1 1 d . . . . .
C14 C 0.6948(7) 0.5401(7) 0.6606(2) 0.0192(13) Uani 1 1 d . . . . .
H14 H 0.617165 0.618394 0.653530 0.023 Uiso 1 1 calc R U . . .
C15 C 0.5289(7) 0.4515(6) 0.7366(2) 0.0182(13) Uani 1 1 d . . . . .
C16 C 0.3813(7) 0.5261(7) 0.7184(2) 0.0223(14) Uani 1 1 d . . . . .
H16 H 0.373390 0.574037 0.683417 0.027 Uiso 1 1 calc R U . . .
C17 C 0.2474(8) 0.5324(7) 0.7492(3) 0.0260(14) Uani 1 1 d . . . . .
H17 H 0.150504 0.585659 0.735289 0.031 Uiso 1 1 calc R U . . .
C18 C 0.2496(8) 0.4630(7) 0.8004(2) 0.0219(14) Uani 1 1 d . . . . .
C19 C 0.3999(8) 0.3930(7) 0.8201(3) 0.0270(15) Uani 1 1 d . . . . .
H19 H 0.409255 0.348762 0.855766 0.032 Uiso 1 1 calc R U . . .
C20 C 0.5339(8) 0.3872(7) 0.7890(2) 0.0236(14) Uani 1 1 d . . . . .
H20 H 0.632944 0.337879 0.803613 0.028 Uiso 1 1 calc R U . . .
C21 C 0.1252(9) 0.3969(8) 0.8852(3) 0.0350(17) Uani 1 1 d . . . . .
H21A H 0.177047 0.299327 0.884544 0.053 Uiso 1 1 calc R U . . .
H21B H 0.013237 0.387777 0.897583 0.053 Uiso 1 1 calc R U . . .
H21C H 0.194074 0.460933 0.910805 0.053 Uiso 1 1 calc R U . . .
C22 C -0.0270(8) 0.5581(8) 0.8158(3) 0.0336(17) Uani 1 1 d . . . . .
H22B H 0.008547 0.660076 0.823194 0.050 Uiso 1 1 calc R U . . .
H22C H -0.118609 0.533811 0.837990 0.050 Uiso 1 1 calc R U . . .
H22A H -0.065424 0.547033 0.776414 0.050 Uiso 1 1 calc R U . . .

loop_
_atom_site_aniso_label
_atom_site_aniso_U_11
_atom_site_aniso_U_22
_atom_site_aniso_U_33
_atom_site_aniso_U_23
_atom_site_aniso_U_13
_atom_site_aniso_U_12
Br1 0.0560(5) 0.0411(5) 0.0444(5) 0.0143(4) 0.0293(4) -0.0072(5)
O1 0.038(3) 0.038(3) 0.049(3) 0.021(2) 0.031(2) 0.019(2)
N1 0.025(3) 0.022(3) 0.033(3) 0.003(2) 0.010(2) 0.006(3)
N2 0.029(3) 0.033(3) 0.026(3) 0.006(2) 0.009(2) 0.011(3)
C1 0.039(4) 0.029(4) 0.027(3) -0.002(3) 0.013(3) -0.007(3)
C2 0.034(4) 0.035(5) 0.053(5) 0.002(3) 0.028(4) -0.002(4)
C3 0.037(4) 0.029(4) 0.053(4) 0.001(4) 0.024(4) 0.008(4)
C4 0.021(3) 0.024(4) 0.028(3) -0.001(3) 0.008(3) 0.004(3)
C5 0.025(3) 0.018(3) 0.025(3) 0.005(2) 0.008(3) 0.004(3)
C6 0.033(4) 0.022(4) 0.025(3) 0.004(3) 0.008(3) 0.000(3)
C7 0.021(3) 0.022(4) 0.030(3) 0.006(3) 0.008(3) 0.007(3)
C8 0.024(3) 0.011(3) 0.024(3) 0.000(2) 0.005(3) 0.004(3)
C9 0.020(3) 0.019(3) 0.026(3) -0.004(3) 0.005(3) -0.004(3)
C10 0.030(4) 0.028(4) 0.056(5) 0.004(3) 0.017(4) 0.011(3)
C11 0.027(4) 0.021(4) 0.028(3) -0.001(3) 0.003(3) 0.000(3)
C12 0.027(4) 0.021(4) 0.028(3) 0.002(3) 0.005(3) -0.002(3)
C13 0.021(3) 0.016(3) 0.021(3) 0.001(2) 0.003(3) -0.005(3)
C14 0.015(3) 0.015(3) 0.027(3) 0.000(3) 0.003(3) 0.000(3)
C15 0.019(3) 0.015(3) 0.020(3) -0.003(2) 0.000(2) -0.007(3)
C16 0.017(3) 0.024(4) 0.026(3) 0.008(3) 0.005(3) -0.004(3)
C17 0.021(3) 0.028(4) 0.028(3) 0.007(3) -0.001(3) 0.003(3)
C18 0.027(4) 0.018(3) 0.023(3) -0.001(3) 0.012(3) -0.003(3)
C19 0.033(4) 0.023(4) 0.026(3) 0.005(3) 0.006(3) -0.003(3)
C20 0.021(3) 0.019(3) 0.031(3) 0.002(3) 0.000(3) 0.000(3)
C21 0.039(4) 0.032(4) 0.036(4) 0.008(3) 0.015(3) -0.004(4)
C22 0.023(4) 0.039(4) 0.039(4) -0.005(3) 0.005(3) 0.005(3)

loop_
_atom_type_symbol
_atom_type_description
_atom_type_scat_dispersion_real
_atom_type_scat_dispersion_imag
_atom_type_scat_source
C C 0.0181 0.0091 'International Tables Vol C Tables 4.2.6.8 and 6.1.1.4'
H H 0.0000 0.0000 'International Tables Vol C Tables 4.2.6.8 and 6.1.1.4'
N N 0.0311 0.0180 'International Tables Vol C Tables 4.2.6.8 and 6.1.1.4'
O O 0.0492 0.0322 'International Tables Vol C Tables 4.2.6.8 and 6.1.1.4'
Br Br -0.6763 1.2805 'International Tables Vol C Tables 4.2.6.8 and 6.1.1.4'

loop_
_geom_angle_atom_site_label_1
_geom_angle_atom_site_label_2
_geom_angle_atom_site_label_3
_geom_angle
_geom_angle_site_symmetry_1
_geom_angle_site_symmetry_3
C4 N1 C9 120.1(5) . .
C4 N1 C10 119.8(5) . .
C9 N1 C10 120.1(5) . .
C18 N2 C22 120.0(5) . .
C18 N2 C21 120.4(5) . .
C22 N2 C21 116.7(5) . .
C6 C1 C2 120.4(6) . .
C6 C1 Br1 119.6(5) . .
C2 C1 Br1 119.9(5) . .
C3 C2 C1 120.6(6) . .
C3 C2 H2 119.7 . .
C1 C2 H2 119.7 . .
C2 C3 C4 120.6(7) . .
C2 C3 H3 119.7 . .
C4 C3 H3 119.7 . .
N1 C4 C5 121.1(5) . .
N1 C4 C3 121.3(6) . .
C5 C4 C3 117.5(6) . .
C6 C5 C4 120.7(6) . .
C6 C5 C7 118.4(6) . .
C4 C5 C7 120.9(5) . .
C1 C6 C5 120.2(6) . .
C1 C6 H6 119.9 . .
C5 C6 H6 119.9 . .
O1 C7 C5 122.6(5) . .
O1 C7 C8 122.6(5) . .
C5 C7 C8 114.7(5) . .
C14 C8 C9 120.9(5) . .
C14 C8 C7 118.6(5) . .
C9 C8 C7 120.5(5) . .
N1 C9 C8 121.7(5) . .
N1 C9 C11 120.6(6) . .
C8 C9 C11 117.7(5) . .
N1 C10 H10A 109.5 . .
N1 C10 H10B 109.5 . .
H10A C10 H10B 109.5 . .
N1 C10 H10C 109.5 . .
H10A C10 H10C 109.5 . .
H10B C10 H10C 109.5 . .
C12 C11 C9 119.6(6) . .
C12 C11 H11 120.2 . .
C9 C11 H11 120.2 . .
C11 C12 C13 123.5(6) . .
C11 C12 H12 118.3 . .
C13 C12 H12 118.3 . .
C14 C13 C12 116.1(5) . .
C14 C13 C15 122.6(5) . .
C12 C13 C15 121.4(5) . .
C13 C14 C8 122.3(6) . .
C13 C14 H14 118.8 . .
C8 C14 H14 118.8 . .
C20 C15 C16 115.9(5) . .
C20 C15 C13 122.0(6) . .
C16 C15 C13 122.1(5) . .
C17 C16 C15 122.2(6) . .
C17 C16 H16 118.9 . .
C15 C16 H16 118.9 . .
C16 C17 C18 121.9(6) . .
C16 C17 H17 119.0 . .
C18 C17 H17 119.0 . .
N2 C18 C17 122.6(6) . .
N2 C18 C19 121.1(5) . .
C17 C18 C19 116.2(5) . .
C20 C19 C18 121.5(6) . .
C20 C19 H19 119.3 . .
C18 C19 H19 119.3 . .
C19 C20 C15 122.1(6) . .
C19 C20 H20 119.0 . .
C15 C20 H20 119.0 . .
N2 C21 H21A 109.5 . .
N2 C21 H21B 109.5 . .
H21A C21 H21B 109.5 . .
N2 C21 H21C 109.5 . .
H21A C21 H21C 109.5 . .
H21B C21 H21C 109.5 . .
N2 C22 H22B 109.5 . .
N2 C22 H22C 109.5 . .
H22B C22 H22C 109.5 . .
N2 C22 H22A 109.5 . .
H22B C22 H22A 109.5 . .
H22C C22 H22A 109.5 . .

loop_
_geom_bond_atom_site_label_1
_geom_bond_atom_site_label_2
_geom_bond_distance
_geom_bond_site_symmetry_2
Br1 C1 1.896(6) .
O1 C7 1.223(7) .
N1 C4 1.380(8) .
N1 C9 1.389(7) .
N1 C10 1.450(8) .
N2 C18 1.380(7) .
N2 C22 1.446(8) .
N2 C21 1.447(7) .
C1 C6 1.369(8) .
C1 C2 1.381(9) .
C2 C3 1.376(9) .
C2 H2 0.9500 .
C3 C4 1.414(8) .
C3 H3 0.9500 .
C4 C5 1.412(8) .
C5 C6 1.389(8) .
C5 C7 1.475(8) .
C6 H6 0.9500 .
C7 C8 1.477(8) .
C8 C14 1.390(7) .
C8 C9 1.405(8) .
C9 C11 1.418(8) .
C10 H10A 0.9800 .
C10 H10B 0.9800 .
C10 H10C 0.9800 .
C11 C12 1.378(8) .
C11 H11 0.9500 .
C12 C13 1.406(8) .
C12 H12 0.9500 .
C13 C14 1.388(8) .
C13 C15 1.479(8) .
C14 H14 0.9500 .
C15 C20 1.397(8) .
C15 C16 1.398(8) .
C16 C17 1.373(8) .
C16 H16 0.9500 .
C17 C18 1.392(8) .
C17 H17 0.9500 .
C18 C19 1.405(9) .
C19 C20 1.378(8) .
C19 H19 0.9500 .
C20 H20 0.9500 .
C21 H21A 0.9800 .
C21 H21B 0.9800 .
C21 H21C 0.9800 .
C22 H22B 0.9800 .
C22 H22C 0.9800 .
C22 H22A 0.9800 .

loop_
_geom_torsion_atom_site_label_1
_geom_torsion_atom_site_label_2
_geom_torsion_atom_site_label_3
_geom_torsion_atom_site_label_4
_geom_torsion
_geom_torsion_site_symmetry_1
_geom_torsion_site_symmetry_2
_geom_torsion_site_symmetry_3
_geom_torsion_site_symmetry_4
C6 C1 C2 C3 0.9(11) . . . .
Br1 C1 C2 C3 177.2(6) . . . .
C1 C2 C3 C4 0.4(12) . . . .
C9 N1 C4 C5 -8.6(9) . . . .
C10 N1 C4 C5 172.0(6) . . . .
C9 N1 C4 C3 169.1(6) . . . .
C10 N1 C4 C3 -10.3(10) . . . .
C2 C3 C4 N1 180.0(7) . . . .
C2 C3 C4 C5 -2.2(11) . . . .
N1 C4 C5 C6 -179.4(6) . . . .
C3 C4 C5 C6 2.8(10) . . . .
N1 C4 C5 C7 1.2(10) . . . .
C3 C4 C5 C7 -176.6(6) . . . .
C2 C1 C6 C5 -0.3(10) . . . .
Br1 C1 C6 C5 -176.6(5) . . . .
C4 C5 C6 C1 -1.6(10) . . . .
C7 C5 C6 C1 177.8(6) . . . .
C6 C5 C7 O1 4.0(10) . . . .
C4 C5 C7 O1 -176.5(6) . . . .
C6 C5 C7 C8 -173.1(6) . . . .
C4 C5 C7 C8 6.3(9) . . . .
O1 C7 C8 C14 -5.3(10) . . . .
C5 C7 C8 C14 171.8(6) . . . .
O1 C7 C8 C9 176.0(6) . . . .
C5 C7 C8 C9 -6.9(9) . . . .
C4 N1 C9 C8 8.0(9) . . . .
C10 N1 C9 C8 -172.6(6) . . . .
C4 N1 C9 C11 -170.4(6) . . . .
C10 N1 C9 C11 9.0(9) . . . .
C14 C8 C9 N1 -178.6(6) . . . .
C7 C8 C9 N1 0.1(9) . . . .
C14 C8 C9 C11 -0.2(9) . . . .
C7 C8 C9 C11 178.5(6) . . . .
N1 C9 C11 C12 178.2(6) . . . .
C8 C9 C11 C12 -0.3(9) . . . .
C9 C11 C12 C13 1.3(10) . . . .
C11 C12 C13 C14 -1.8(9) . . . .
C11 C12 C13 C15 179.7(6) . . . .
C12 C13 C14 C8 1.2(9) . . . .
C15 C13 C14 C8 179.7(6) . . . .
C9 C8 C14 C13 -0.3(9) . . . .
C7 C8 C14 C13 -179.0(6) . . . .
C14 C13 C15 C20 -157.4(6) . . . .
C12 C13 C15 C20 21.0(9) . . . .
C14 C13 C15 C16 23.1(9) . . . .
C12 C13 C15 C16 -158.5(6) . . . .
C20 C15 C16 C17 -1.8(9) . . . .
C13 C15 C16 C17 177.7(6) . . . .
C15 C16 C17 C18 -0.9(10) . . . .
C22 N2 C18 C17 -14.7(10) . . . .
C21 N2 C18 C17 -174.9(6) . . . .
C22 N2 C18 C19 166.3(6) . . . .
C21 N2 C18 C19 6.1(9) . . . .
C16 C17 C18 N2 -175.6(6) . . . .
C16 C17 C18 C19 3.5(10) . . . .
N2 C18 C19 C20 175.7(6) . . . .
C17 C18 C19 C20 -3.4(10) . . . .
C18 C19 C20 C15 0.7(10) . . . .
C16 C15 C20 C19 1.9(9) . . . .
C13 C15 C20 C19 -177.7(6) . . . .
